data_2300616
loop_
_publ_author_name
'Solano, Eduardo'
'Frontera, Carlos'
'Puig, Teresa'
'Obradors, Xavier'
'Ricart, Susagna'
'Ros, Josep'

_publ_section_title
;
 Neutron and X-ray diffraction study of ferrite nanocrystals obtained by
 microwave-assisted growth. A structural comparison with the thermal
 synthetic route
;
_journal_coeditor_code kk5153
_journal_issue 1
_journal_name_full 'Journal of Applied Crystallography'
_journal_page_first 414
_journal_page_last 420
_journal_paper_doi 10.1107/S1600576713032895
_journal_volume 47
_journal_year 2014
_chemical_formula_sum 'Fe3 O4'
_chemical_formula_weight 231.539
_chemical_name_systematic ' ?'
_space_group_IT_number 227
_symmetry_cell_setting cubic
_symmetry_space_group_name_Hall '-F 4vw 2vw 3'
_symmetry_space_group_name_H-M 'F d -3 m :2'
_cell_angle_alpha 90.00000
_cell_angle_beta 90.00000
_cell_angle_gamma 90.00000
_cell_formula_units_Z 8
_cell_length_a 8.3582(17)
_cell_length_b 8.3582(17)
_cell_length_c 8.3582(17)
_cell_measurement_temperature 300
_cell_volume 583.9(2)
_computing_structure_refinement FULLPROF
_diffrn_ambient_temperature 300
_pd_instr_location ' ?'
_pd_meas_2theta_range_inc 0.060032
_pd_meas_2theta_range_max 109.96000
_pd_meas_2theta_range_min 5.38000
_pd_meas_number_of_points 1744
_pd_proc_2theta_range_inc 0.060032
_pd_proc_2theta_range_max 109.9618
_pd_proc_2theta_range_min 5.3818
_pd_proc_ls_pref_orient_corr ' ?'
_pd_proc_ls_prof_R_factor 6.0861
_pd_proc_ls_prof_wR_expected 7.0897
_pd_proc_ls_prof_wR_factor 8.3572
_pd_proc_wavelength 1.540590
_pd_spec_mounting ' ?'
_refine_ls_number_parameters 9
_refine_ls_number_reflns 70
_refine_ls_number_restraints 0
_refine_ls_R_I_factor 4.7803
_cod_data_source_file kk5153sup5.cif
_cod_data_source_block Fe3O4
_cod_depositor_comments
;
The following automatic conversions were performed:

'_symmetry_cell_setting' value 'Cubic' changed to 'cubic' according
to
/usr/data/users/saulius/crontab/automatic-downloads/rss-feeds/IUCr/lib/dictionaries/cif_core.dic
dictionary named 'cif_core.dic' version 2.4.2 from 2011-04-26.

Automatic conversion script
Id: cif_fix_values 4268 2015-11-12 08:31:59Z antanas 
;
_cod_original_sg_symbol_H-M 'F d -3 m'
_cod_database_code 2300616
_pd_proc_ls_prof_cr_factor 17.7185
_pd_proc_ls_prof_cwr_factor 17.1908
_pd_proc_ls_prof_cwr_expected 14.5836
_pd_proc_ls_prof_chi2 1.3895
_pd_proc_ls_prof_echi2 1.4011

loop_
_symmetry_equiv_pos_as_xyz
x,y,z
x,-y+1/4,-z+1/4
-x+1/4,y,-z+1/4
-x+1/4,-y+1/4,z
y,z,x
-y+1/4,-z+1/4,x
y,-z+1/4,-x+1/4
-y+1/4,z,-x+1/4
z,x,y
-z+1/4,x,-y+1/4
-z+1/4,-x+1/4,y
z,-x+1/4,-y+1/4
y,x,z
-y+1/4,x,-z+1/4
y,-x+1/4,-z+1/4
-y+1/4,-x+1/4,z
z,y,x
-z+1/4,-y+1/4,x
-z+1/4,y,-x+1/4
z,-y+1/4,-x+1/4
x,z,y
x,-z+1/4,-y+1/4
-x+1/4,-z+1/4,y
-x+1/4,z,-y+1/4
-x,-y,-z
-x,y+3/4,z+3/4
x+3/4,-y,z+3/4
x+3/4,y+3/4,-z
-y,-z,-x
y+3/4,z+3/4,-x
-y,z+3/4,x+3/4
y+3/4,-z,x+3/4
-z,-x,-y
z+3/4,-x,y+3/4
z+3/4,x+3/4,-y
-z,x+3/4,y+3/4
-y,-x,-z
y+3/4,-x,z+3/4
-y,x+3/4,z+3/4
y+3/4,x+3/4,-z
-z,-y,-x
z+3/4,y+3/4,-x
z+3/4,-y,x+3/4
-z,y+3/4,x+3/4
-x,-z,-y
-x,z+3/4,y+3/4
x+3/4,z+3/4,-y
x+3/4,-z,y+3/4
x+1/2,y+1/2,z
x+1/2,-y+3/4,-z+1/4
-x+3/4,y+1/2,-z+1/4
-x+3/4,-y+3/4,z
y+1/2,z+1/2,x
-y+3/4,-z+3/4,x
y+1/2,-z+3/4,-x+1/4
-y+3/4,z+1/2,-x+1/4
z+1/2,x+1/2,y
-z+3/4,x+1/2,-y+1/4
-z+3/4,-x+3/4,y
z+1/2,-x+3/4,-y+1/4
y+1/2,x+1/2,z
-y+3/4,x+1/2,-z+1/4
y+1/2,-x+3/4,-z+1/4
-y+3/4,-x+3/4,z
z+1/2,y+1/2,x
-z+3/4,-y+3/4,x
-z+3/4,y+1/2,-x+1/4
z+1/2,-y+3/4,-x+1/4
x+1/2,z+1/2,y
x+1/2,-z+3/4,-y+1/4
-x+3/4,-z+3/4,y
-x+3/4,z+1/2,-y+1/4
-x+1/2,-y+1/2,-z
-x+1/2,y+1/4,z+3/4
x+1/4,-y+1/2,z+3/4
x+1/4,y+1/4,-z
-y+1/2,-z+1/2,-x
y+1/4,z+1/4,-x
-y+1/2,z+1/4,x+3/4
y+1/4,-z+1/2,x+3/4
-z+1/2,-x+1/2,-y
z+1/4,-x+1/2,y+3/4
z+1/4,x+1/4,-y
-z+1/2,x+1/4,y+3/4
-y+1/2,-x+1/2,-z
y+1/4,-x+1/2,z+3/4
-y+1/2,x+1/4,z+3/4
y+1/4,x+1/4,-z
-z+1/2,-y+1/2,-x
z+1/4,y+1/4,-x
z+1/4,-y+1/2,x+3/4
-z+1/2,y+1/4,x+3/4
-x+1/2,-z+1/2,-y
-x+1/2,z+1/4,y+3/4
x+1/4,z+1/4,-y
x+1/4,-z+1/2,y+3/4
x+1/2,y,z+1/2
x+1/2,-y+1/4,-z+3/4
-x+3/4,y,-z+3/4
-x+3/4,-y+1/4,z+1/2
y+1/2,z,x+1/2
-y+3/4,-z+1/4,x+1/2
y+1/2,-z+1/4,-x+3/4
-y+3/4,z,-x+3/4
z+1/2,x,y+1/2
-z+3/4,x,-y+3/4
-z+3/4,-x+1/4,y+1/2
z+1/2,-x+1/4,-y+3/4
y+1/2,x,z+1/2
-y+3/4,x,-z+3/4
y+1/2,-x+1/4,-z+3/4
-y+3/4,-x+1/4,z+1/2
z+1/2,y,x+1/2
-z+3/4,-y+1/4,x+1/2
-z+3/4,y,-x+3/4
z+1/2,-y+1/4,-x+3/4
x+1/2,z,y+1/2
x+1/2,-z+1/4,-y+3/4
-x+3/4,-z+1/4,y+1/2
-x+3/4,z,-y+3/4
-x+1/2,-y,-z+1/2
-x+1/2,y+3/4,z+1/4
x+1/4,-y,z+1/4
x+1/4,y+3/4,-z+1/2
-y+1/2,-z,-x+1/2
y+1/4,z+3/4,-x+1/2
-y+1/2,z+3/4,x+1/4
y+1/4,-z,x+1/4
-z+1/2,-x,-y+1/2
z+1/4,-x,y+1/4
z+1/4,x+3/4,-y+1/2
-z+1/2,x+3/4,y+1/4
-y+1/2,-x,-z+1/2
y+1/4,-x,z+1/4
-y+1/2,x+3/4,z+1/4
y+1/4,x+3/4,-z+1/2
-z+1/2,-y,-x+1/2
z+1/4,y+3/4,-x+1/2
z+1/4,-y,x+1/4
-z+1/2,y+3/4,x+1/4
-x+1/2,-z,-y+1/2
-x+1/2,z+3/4,y+1/4
x+1/4,z+3/4,-y+1/2
x+1/4,-z,y+1/4
x,y+1/2,z+1/2
x,-y+3/4,-z+3/4
-x+1/4,y+1/2,-z+3/4
-x+1/4,-y+3/4,z+1/2
y,z+1/2,x+1/2
-y+1/4,-z+3/4,x+1/2
y,-z+3/4,-x+3/4
-y+1/4,z+1/2,-x+3/4
z,x+1/2,y+1/2
-z+1/4,x+1/2,-y+3/4
-z+1/4,-x+3/4,y+1/2
z,-x+3/4,-y+3/4
y,x+1/2,z+1/2
-y+1/4,x+1/2,-z+3/4
y,-x+3/4,-z+3/4
-y+1/4,-x+3/4,z+1/2
z,y+1/2,x+1/2
-z+1/4,-y+3/4,x+1/2
-z+1/4,y+1/2,-x+3/4
z,-y+3/4,-x+3/4
x,z+1/2,y+1/2
x,-z+3/4,-y+3/4
-x+1/4,-z+3/4,y+1/2
-x+1/4,z+1/2,-y+3/4
-x,-y+1/2,-z+1/2
-x,y+1/4,z+1/4
x+3/4,-y+1/2,z+1/4
x+3/4,y+1/4,-z+1/2
-y,-z+1/2,-x+1/2
y+3/4,z+1/4,-x+1/2
-y,z+1/4,x+1/4
y+3/4,-z+1/2,x+1/4
-z,-x+1/2,-y+1/2
z+3/4,-x+1/2,y+1/4
z+3/4,x+1/4,-y+1/2
-z,x+1/4,y+1/4
-y,-x+1/2,-z+1/2
y+3/4,-x+1/2,z+1/4
-y,x+1/4,z+1/4
y+3/4,x+1/4,-z+1/2
-z,-y+1/2,-x+1/2
z+3/4,y+1/4,-x+1/2
z+3/4,-y+1/2,x+1/4
-z,y+1/4,x+1/4
-x,-z+1/2,-y+1/2
-x,z+1/4,y+1/4
x+3/4,z+1/4,-y+1/2
x+3/4,-z+1/2,y+1/4

loop_
_atom_site_label
_atom_site_fract_x
_atom_site_fract_y
_atom_site_fract_z
_atom_site_U_iso_or_equiv
_atom_site_occupancy
_atom_site_adp_type
_atom_site_type_symbol
Fe1 0.12500 0.12500 0.12500 0.00887 1.00000 Uiso Fe
Fe2 0.50000 0.50000 0.50000 0.00887 0.99988 Uiso Fe
O1 0.2481(10) 0.2481(10) 0.2481(10) 0.00887 0.99994 Uiso O

loop_
_atom_type_symbol
_atom_type_scat_Cromer_Mann_a1
_atom_type_scat_Cromer_Mann_b1
_atom_type_scat_Cromer_Mann_a2
_atom_type_scat_Cromer_Mann_b2
_atom_type_scat_Cromer_Mann_a3
_atom_type_scat_Cromer_Mann_b3
_atom_type_scat_Cromer_Mann_a4
_atom_type_scat_Cromer_Mann_b4
_atom_type_scat_Cromer_Mann_c
_atom_type_scat_dispersion_real
_atom_type_scat_dispersion_imag
_atom_type_scat_source
fe 11.76950 4.76110 7.35730 0.30720 3.52220 15.35350 2.30450 76.88050 1.03690 -1.17900 3.20400 International_Tables_for_Crystallography_Vol.C(1991)_Tables_6.1.1.4_and_6.1.1.5
o 3.04850 13.27710 2.28680 5.70110 1.54630 0.32390 0.86700 32.90890 0.25080 0.04700 0.03200 International_Tables_for_Crystallography_Vol.C(1991)_Tables_6.1.1.4_and_6.1.1.5

loop_
_diffrn_radiation_type
_diffrn_radiation_wavelength
CuK\a~1~ 1.54056
CuK\a~2~ 1.54439

loop_
_geom_angle_atom_site_label_1
_geom_angle_atom_site_label_2
_geom_angle_atom_site_label_3
_geom_angle
_geom_angle_site_symmetry_1
_geom_angle_site_symmetry_3
O1 Fe1 O1 109.5(7) . 2_555
O1 Fe1 O1 109.5(7) . 3_555
O1 Fe1 O1 109.5(7) . 4_555
O1 Fe1 O1 109.5(7) 2_555 3_555
O1 Fe1 O1 109.5(7) 2_555 4_555
O1 Fe1 O1 109.5(7) 3_555 4_555

loop_
_geom_bond_atom_site_label_1
_geom_bond_atom_site_label_2
_geom_bond_distance
_geom_bond_site_symmetry_2
Fe1 O1 1.782(8) .
Fe1 O1 1.782(8) 2_555
Fe1 O1 1.782(8) 3_555
Fe1 O1 1.782(8) 4_555
Fe2 Fe2 2.9551(4) 2_566
Fe2 Fe2 2.9551(4) 3_656
Fe2 Fe2 2.9551(4) 4_665
Fe2 Fe2 2.9551(4) 26_644
Fe2 Fe2 2.9551(4) 27_464
Fe2 Fe2 2.9551(4) 28_446
Fe2 O1 2.106(8) 52_555
Fe2 O1 2.106(8) 76_556
Fe2 O1 2.106(8) 99_555
Fe2 O1 2.106(8) 123_565
Fe2 O1 2.106(8) 146_555
Fe2 O1 2.106(8) 170_655
O1 Fe1 1.782(8) .
O1 Fe2 2.106(8) 26_644
O1 Fe2 2.106(8) 27_464
O1 Fe2 2.106(8) 28_446
O1 O1 2.910(12) 2_555
O1 O1 2.910(12) 3_555
O1 O1 2.910(12) 4_555
O1 O1 3.000(12) 52_555
O1 O1 2.955(12) 74_554
O1 O1 2.955(12) 75_554
O1 O1 3.000(12) 99_555
O1 O1 2.955(12) 122_545
O1 O1 2.955(12) 124_545
O1 O1 3.000(12) 146_555
O1 O1 2.955(12) 171_455
O1 O1 2.955(12) 172_455

_cod_database_fobs_code 2300616
